data_2010601
loop_
_publ_author_name
'Kooijman, Huub'
'Nijsen, Frank'
'Spek, Anthony L.'
'Schip, Fred van het'

_publ_section_title
;
 Diaquatris(pentane-2,4-dionato-<i>O</i>,<i>O</i>')holmium(III)
 monohydrate and
 diaquatris(pentane-2,4-dionato-<i>O</i>,<i>O</i>')holmium(III)
 4-hydroxypentan-2-one solvate dihydrate
;
_journal_issue 2
_journal_name_full 'Acta Crystallographica Section C'
_journal_page_first 156
_journal_page_last 158
_journal_paper_doi 10.1107/S0108270199013566
_journal_volume 56
_journal_year 2000
_chemical_formula_iupac '[Ho (C5 H7 O2)3 (H2 O)2] , H2 O'
_chemical_formula_moiety 'C15 H25 Ho O8 , H2 O'
_chemical_formula_sum 'C15 H27 Ho O9'
_chemical_formula_weight 516.30
_chemical_name_systematic
;
Diaquatris(pentane-2,4-dionato-O,O')holmium(III) monohydrate
;
_space_group_IT_number 14
_symmetry_cell_setting monoclinic
_symmetry_space_group_name_Hall '-P 2ybc'
_symmetry_space_group_name_H-M 'P 1 21/c 1'
_cell_angle_alpha 90
_cell_angle_beta 119.292(14)
_cell_angle_gamma 90
_cell_formula_units_Z 4
_cell_length_a 8.242(2)
_cell_length_b 21.782(6)
_cell_length_c 12.557(3)
_cell_measurement_reflns_used 447
_cell_measurement_temperature 150
_cell_measurement_theta_max 25.0
_cell_measurement_theta_min 2.0
_cell_volume 1966.1(9)
_computing_cell_refinement 'DENZO-SMN (Otwinowski & Minor, 1997)'
_computing_data_collection 'COLLECT (Nonius, 1997)'
_computing_data_reduction DENZO-SMN
_computing_molecular_graphics 'PLATON (Spek, 1990)'
_computing_publication_material PLATON
_computing_structure_refinement 'SHELXL97 (Sheldrick, 1997)'
_computing_structure_solution 'SHELXS86 (Sheldrick, 1985)'
_diffrn_ambient_temperature 150
_diffrn_detector_area_resol_mean 18.4
_diffrn_measured_fraction_theta_full 1.00
_diffrn_measured_fraction_theta_max 1.00
_diffrn_measurement_device_type 'Nonius Kappa-CCD'
_diffrn_measurement_method 'area detector \f and \w scans'
_diffrn_radiation_monochromator graphite
_diffrn_radiation_source 'rotating anode'
_diffrn_radiation_type 'Mo K\a'
_diffrn_radiation_wavelength .71073
_diffrn_reflns_av_R_equivalents .086
_diffrn_reflns_av_sigmaI/netI .058
_diffrn_reflns_limit_h_max 9
_diffrn_reflns_limit_h_min -9
_diffrn_reflns_limit_k_max 26
_diffrn_reflns_limit_k_min -25
_diffrn_reflns_limit_l_max 13
_diffrn_reflns_limit_l_min -15
_diffrn_reflns_number 15088
_diffrn_reflns_reduction_process
;
 ?
;
_diffrn_reflns_theta_full 25.24
_diffrn_reflns_theta_max 25.24
_diffrn_reflns_theta_min 1.87
_diffrn_standards_number 0
_exptl_absorpt_coefficient_mu 4.07
_exptl_absorpt_correction_T_max .855
_exptl_absorpt_correction_T_min .614
_exptl_absorpt_correction_type multi-scan
_exptl_absorpt_process_details '(Spek, 1990)'
_exptl_crystal_colour yellow-pink
_exptl_crystal_density_diffrn 1.744
_exptl_crystal_density_meas ?
_exptl_crystal_description needle
_exptl_crystal_F_000 1024
_exptl_crystal_size_max .35
_exptl_crystal_size_mid .08
_exptl_crystal_size_min .03
_refine_diff_density_max 1.19
_refine_diff_density_min -1.51
_refine_ls_abs_structure_details none
_refine_ls_extinction_method none
_refine_ls_goodness_of_fit_ref 1.151
_refine_ls_hydrogen_treatment mixed
_refine_ls_matrix_type full
_refine_ls_number_parameters 254
_refine_ls_number_reflns 3548
_refine_ls_number_restraints 11
_refine_ls_restrained_S_all 1.149
_refine_ls_R_factor_all .056
_refine_ls_R_factor_gt .042
_refine_ls_shift/su_max .002
_refine_ls_shift/su_mean .000
_refine_ls_structure_factor_coef Fsqd
_refine_ls_weighting_details 'w = 1/[\s^2^(F~o~^2^)+(0.027P)^2^+9.5P] where P=(F~o~^2^+2F~c~^2^)/3'
_refine_ls_weighting_scheme calc
_refine_ls_wR_factor_ref .099
_reflns_number_gt 2947
_reflns_number_total 3548
_reflns_threshold_expression I>2\s(I)
_cod_data_source_file bm1374.cif
_cod_data_source_block I
_cod_depositor_comments
;
The following automatic conversions were performed:
'_symmetry_cell_setting' value 'Monoclinic' changed to 'monoclinic'
according to '/home/saulius/struct/CIF-dictionaries/cif_core.dic'
dictionary named 'cif_core.dic' version 2.4.1 from 2010-06-29.

Automatic conversion script
Id: cif_fix_enum 1527 2010-12-29 10:47:43Z saulius 

The following automatic conversions were performed:

'_symmetry_cell_setting' value 'Monoclinic' changed to 'monoclinic'
according to /home/saulius/struct/CIF-dictionaries/cif_core.dic
dictionary named 'cif_core.dic' version 2.4.1 from 2010-06-29.

Automatic conversion script
Id: cif_fix_values 1715 2011-07-08 13:25:40Z adriana 

The following automatic conversions were performed:

'_exptl_crystal_density_meas' value 'not measured' was changed to '?'
- the value is perceived as not measured.

Automatic conversion script
Id: cif_fix_values 3008 2015-01-20 13:52:24Z robertas 
;
_cod_original_sg_symbol_H-M 'P 21/c'
_cod_database_code 2010601
_cod_database_fobs_code 2010601

loop_
_symmetry_equiv_pos_as_xyz
x,y,z
-x,1/2+y,1/2-z
-x,-y,-z
x,1/2-y,1/2+z

loop_
_atom_site_aniso_label
_atom_site_aniso_U_11
_atom_site_aniso_U_22
_atom_site_aniso_U_33
_atom_site_aniso_U_12
_atom_site_aniso_U_13
_atom_site_aniso_U_23
Ho1 .0172(2) .0263(2) .0146(2) .00050(10) .00520(10) -.00040(10)
O1 .026(3) .030(3) .024(3) -.003(2) .010(2) -.003(2)
O2 .020(2) .033(3) .025(3) -.002(2) .004(2) -.004(2)
O3 .023(3) .042(3) .017(2) .005(2) .007(2) -.004(2)
O4 .021(2) .041(3) .019(2) .001(2) .007(2) -.001(2)
O5 .020(2) .034(3) .022(2) .004(2) .006(2) .002(2)
O6 .026(3) .027(3) .018(2) .003(2) .009(2) .002(2)
O7 .018(2) .032(3) .018(2) .005(2) .003(2) .002(2)
O8 .017(2) .045(3) .016(2) -.002(2) .005(2) -.003(2)
C1 .034(4) .036(4) .034(4) -.001(3) .011(4) .003(3)
C2 .021(3) .035(4) .016(3) .001(3) .009(3) .002(3)
C3 .018(3) .023(3) .020(3) -.006(3) .004(3) -.004(3)
C4 .020(3) .039(4) .015(3) -.005(3) .008(3) -.004(3)
C5 .030(4) .038(4) .022(4) -.005(3) .010(3) -.001(3)
C6 .037(4) .060(6) .026(4) .007(4) .013(4) -.013(4)
C7 .027(4) .037(4) .024(4) -.002(3) .013(3) .000(3)
C8 .033(4) .039(4) .024(4) .007(3) .013(3) -.006(3)
C9 .022(4) .040(4) .026(4) .007(3) .011(3) .009(3)
C10 .025(4) .058(5) .028(4) .012(4) .016(3) .003(4)
C11 .033(4) .033(4) .048(5) .003(3) .008(4) -.002(4)
C12 .027(4) .033(4) .029(4) .000(3) .016(3) -.004(3)
C13 .025(4) .029(4) .026(4) .007(3) .012(3) .003(3)
C14 .020(3) .039(4) .017(3) .003(3) .011(3) .004(3)
C15 .021(4) .043(4) .021(4) .005(3) .003(3) .004(3)
O9 .020(3) .068(4) .027(3) -.005(3) .004(2) -.009(3)

loop_
_atom_site_label
_atom_site_fract_x
_atom_site_fract_y
_atom_site_fract_z
_atom_site_U_iso_or_equiv
_atom_site_thermal_displace_type
_atom_site_occupancy
_atom_site_type_symbol
Ho1 .15075(4) .029020(10) .77056(3) .02050(10) Uani 1.000 Ho
O1 .2537(6) -.0663(2) .8708(4) .0276(17) Uani 1.000 O
O2 -.0779(6) -.0425(2) .6565(4) .0290(16) Uani 1.000 O
O3 .2452(6) .0527(2) .9773(4) .0285(16) Uani 1.000 O
O4 -.0995(6) .0718(2) .7813(4) .0282(14) Uani 1.000 O
O5 .2563(6) .1284(2) .7856(4) .0272(14) Uani 1.000 O
O6 -.0497(6) .0789(2) .5801(4) .0244(16) Uani 1.000 O
O7 .4873(6) .0317(2) .8751(4) .0252(14) Uani 1.000 O
O8 .2527(6) -.0093(2) .6371(4) .0273(14) Uani 1.000 O
C1 .3454(11) -.1699(3) .9180(7) .037(2) Uani 1.000 C
C2 .2168(9) -.1211(3) .8345(6) .0240(19) Uani 1.000 C
C3 .0613(9) -.1393(3) .7243(6) .0226(17) Uani 1.000 C
C4 -.0776(9) -.0999(3) .6421(6) .0249(19) Uani 1.000 C
C5 -.2402(10) -.1268(3) .5296(6) .031(2) Uani 1.000 C
C6 .3113(11) .1010(4) 1.1620(7) .042(3) Uani 1.000 C
C7 .1931(10) .0928(3) 1.0264(6) .029(2) Uani 1.000 C
C8 .0320(10) .1279(3) .9644(6) .032(2) Uani 1.000 C
C9 -.1096(9) .1149(3) .8461(6) .030(2) Uani 1.000 C
C10 -.2882(10) .1514(4) .7905(7) .036(3) Uani 1.000 C
C11 .2831(11) .2361(4) .7963(8) .043(3) Uani 1.000 C
C12 .1763(10) .1789(3) .7374(7) .029(2) Uani 1.000 C
C13 -.0005(9) .1839(3) .6349(6) .027(2) Uani 1.000 C
C14 -.1036(9) .1340(3) .5633(6) .0245(19) Uani 1.000 C
C15 -.2921(9) .1476(4) .4550(6) .031(2) Uani 1.000 C
O9 .5699(7) .0149(3) .6226(5) .0415(19) Uani 1.000 O
H11 .47440 -.15570 .95380 .0550 Uiso 1.000 H
H12 .32990 -.20760 .87120 .0550 Uiso 1.000 H
H13 .31550 -.17820 .98310 .0550 Uiso 1.000 H
H31 .04970 -.18170 .70410 .0270 Uiso 1.000 H
H51 -.35530 -.11920 .53240 .0470 Uiso 1.000 H
H52 -.22200 -.17110 .52710 .0470 Uiso 1.000 H
H53 -.24880 -.10750 .45660 .0470 Uiso 1.000 H
H61 .29480 .14270 1.18460 .0630 Uiso 1.000 H
H62 .44230 .09460 1.18560 .0630 Uiso 1.000 H
H63 .27400 .07110 1.20440 .0630 Uiso 1.000 H
H74 .558(9) .005(2) .908(6) .0380 Uiso 1.000 H
H75 .530(9) .057(2) .927(5) .0380 Uiso 1.000 H
H81 .01780 .16270 1.00480 .0390 Uiso 1.000 H
H84 .341(7) -.003(4) .631(6) .0410 Uiso 1.000 H
H85 .190(9) -.028(3) .577(5) .0410 Uiso 1.000 H
H101 -.26670 .19080 .83300 .0540 Uiso 1.000 H
H102 -.38380 .12840 .79840 .0540 Uiso 1.000 H
H103 -.33000 .15880 .70390 .0540 Uiso 1.000 H
H111 .20490 .27200 .75700 .0650 Uiso 1.000 H
H112 .39450 .23780 .78720 .0650 Uiso 1.000 H
H113 .31980 .23590 .88320 .0650 Uiso 1.000 H
H131 -.05410 .22370 .61240 .0320 Uiso 1.000 H
H151 -.33380 .18820 .46500 .0470 Uiso 1.000 H
H152 -.38150 .11650 .44990 .0470 Uiso 1.000 H
H153 -.28310 .14680 .38010 .0470 Uiso 1.000 H
H94 .647(10) .038(4) .668(8) .0620 Uiso 1.000 H
H95 .620(16) .000(8) .589(14) .0620 Uiso .500 H
H96 .626(15) -.016(3) .640(16) .0620 Uiso .500 H

loop_
_atom_type_symbol
_atom_type_description
_atom_type_scat_dispersion_real
_atom_type_scat_dispersion_imag
_atom_type_scat_source
O O .0106 .0060 'International Tables Vol C Tables 4.2.6.8 and 6.1.1.4'
Ho Ho -.2175 4.6783 'International Tables Vol C Tables 4.2.6.8 and 6.1.1.4'
H H .0000 .0000 'International Tables Vol C Tables 4.2.6.8 and 6.1.1.4'
C C .0033 .0016 'International Tables Vol C Tables 4.2.6.8 and 6.1.1.4'

loop_
_geom_angle_atom_site_label_1
_geom_angle_atom_site_label_2
_geom_angle_atom_site_label_3
_geom_angle
_geom_angle_publ_flag
O1 Ho1 O2 73.15(16) yes
O1 Ho1 O3 76.58(15) no
O1 Ho1 O4 114.77(17) no
O1 Ho1 O5 139.41(17) no
O1 Ho1 O6 145.29(15) no
O1 Ho1 O7 73.40(17) no
O1 Ho1 O8 84.71(16) no
O2 Ho1 O3 123.61(17) no
O2 Ho1 O4 80.18(17) no
O2 Ho1 O5 147.18(16) no
O2 Ho1 O6 74.56(16) no
O2 Ho1 O7 136.04(16) no
O2 Ho1 O8 77.79(18) no
O3 Ho1 O4 71.05(17) yes
O3 Ho1 O5 78.33(16) no
O3 Ho1 O6 133.54(16) no
O3 Ho1 O7 74.10(17) no
O3 Ho1 O8 144.28(18) no
O4 Ho1 O5 85.92(18) no
O4 Ho1 O6 71.28(17) no
O4 Ho1 O7 140.55(16) no
O4 Ho1 O8 144.60(16) no
O5 Ho1 O6 72.84(16) yes
O5 Ho1 O7 69.31(17) no
O5 Ho1 O8 97.98(17) no
O6 Ho1 O7 125.23(17) no
O6 Ho1 O8 76.33(17) no
O7 Ho1 O8 71.49(16) yes
Ho1 O1 C2 132.8(4) no
Ho1 O2 C4 134.0(5) no
Ho1 O3 C7 132.7(4) no
Ho1 O4 C9 132.1(5) no
Ho1 O5 C12 133.3(5) no
Ho1 O6 C14 127.7(4) no
Ho1 O7 H75 113(6) no
H74 O7 H75 100(6) no
Ho1 O7 H74 129(5) no
Ho1 O8 H84 133(6) no
H84 O8 H85 102(8) no
Ho1 O8 H85 125(6) no
H94 O9 H96 101(13) no
H94 O9 H95 102(14) no
H95 O9 H96 54(17) no
O1 C2 C1 117.0(6) no
C1 C2 C3 118.6(6) no
O1 C2 C3 124.4(6) no
C2 C3 C4 125.2(6) no
O2 C4 C5 117.0(6) no
O2 C4 C3 124.0(6) no
C3 C4 C5 118.9(6) no
O3 C7 C8 124.5(6) no
O3 C7 C6 116.7(7) no
C6 C7 C8 118.7(7) no
C7 C8 C9 123.7(6) no
C8 C9 C10 120.2(6) no
O4 C9 C8 123.2(7) no
O4 C9 C10 116.6(6) no
C11 C12 C13 119.1(6) no
O5 C12 C11 116.2(7) no
O5 C12 C13 124.7(6) no
C12 C13 C14 124.2(6) no
C13 C14 C15 117.3(6) no
O6 C14 C15 117.4(6) no
O6 C14 C13 125.3(7) no
C2 C1 H11 109.44 no
C2 C1 H12 109.45 no
C2 C1 H13 109.44 no
H11 C1 H12 109.45 no
H11 C1 H13 109.57 no
H12 C1 H13 109.47 no
C4 C3 H31 117.41 no
C2 C3 H31 117.44 no
C4 C5 H51 109.40 no
C4 C5 H52 109.41 no
C4 C5 H53 109.49 no
H52 C5 H53 109.58 no
H51 C5 H53 109.45 no
H51 C5 H52 109.49 no
C7 C6 H63 109.55 no
C7 C6 H62 109.48 no
H62 C6 H63 109.45 no
H61 C6 H62 109.42 no
H61 C6 H63 109.46 no
C7 C6 H61 109.47 no
C7 C8 H81 118.15 no
C9 C8 H81 118.17 no
C9 C10 H102 109.55 no
H101 C10 H103 109.39 no
C9 C10 H103 109.48 no
H101 C10 H102 109.46 no
C9 C10 H101 109.49 no
H102 C10 H103 109.46 no
C12 C11 H113 109.48 no
H111 C11 H112 109.53 no
H112 C11 H113 109.50 no
C12 C11 H112 109.40 no
H111 C11 H113 109.47 no
C12 C11 H111 109.45 no
C12 C13 H131 117.89 no
C14 C13 H131 117.95 no
C14 C15 H153 109.47 no
H151 C15 H153 109.61 no
H152 C15 H153 109.45 no
H151 C15 H152 109.45 no
C14 C15 H151 109.43 no
C14 C15 H152 109.42 no

loop_
_geom_bond_atom_site_label_1
_geom_bond_atom_site_label_2
_geom_bond_site_symmetry_1
_geom_bond_site_symmetry_2
_geom_bond_distance
_geom_bond_publ_flag
Ho1 O1 . . 2.360(4) yes
Ho1 O2 . . 2.321(5) yes
Ho1 O3 . . 2.374(5) yes
Ho1 O4 . . 2.327(5) yes
Ho1 O5 . . 2.306(5) yes
Ho1 O6 . . 2.401(4) yes
Ho1 O7 . . 2.420(5) yes
Ho1 O8 . . 2.364(5) yes
O1 C2 . . 1.261(8) no
O2 C4 . . 1.263(8) no
O3 C7 . . 1.260(9) no
O4 C9 . . 1.271(8) no
O5 C12 . . 1.273(8) no
O6 C14 . . 1.261(8) no
O7 H75 . . .79(5) no
O7 H74 . . .78(6) no
O8 H84 . . .78(7) no
O8 H85 . . .79(6) no
O9 H96 . . .78(10) no
O9 H95 . . .79(16) no
O9 H94 . . .79(9) no
C1 C2 . . 1.505(10) no
C2 C3 . . 1.407(10) no
C3 C4 . . 1.399(10) no
C4 C5 . . 1.511(10) no
C6 C7 . . 1.502(10) no
C7 C8 . . 1.394(11) no
C8 C9 . . 1.397(10) no
C9 C10 . . 1.510(12) no
C11 C12 . . 1.496(11) no
C12 C13 . . 1.399(11) no
C13 C14 . . 1.402(10) no
C14 C15 . . 1.511(10) no
C1 H13 . . .9792 no
C1 H11 . . .9800 no
C1 H12 . . .9811 no
C3 H31 . . .9501 no
C5 H51 . . .9804 no
C5 H52 . . .9794 no
C5 H53 . . .9790 no
C6 H63 . . .9810 no
C6 H62 . . .9798 no
C6 H61 . . .9807 no
C8 H81 . . .9506 no
C10 H101 . . .9799 no
C10 H102 . . .9789 no
C10 H103 . . .9801 no
C11 H113 . . .9794 no
C11 H111 . . .9794 no
C11 H112 . . .9799 no
C13 H131 . . .9510 no
C15 H151 . . .9789 no
C15 H152 . . .9797 no
C15 H153 . . .9791 no

loop_
_geom_contact_atom_site_label_1
_geom_contact_atom_site_label_2
_geom_contact_distance
_geom_contact_site_symmetry_2
_geom_contact_publ_flag
Ho1 O9 4.214(7) 1_455 no
Ho1 O7 4.178(5) 3_657 no
Ho1 H95 3.87(16) 1_455 no
Ho1 H96 3.93(16) 1_455 no
Ho1 H94 3.70(10) 1_455 no
Ho1 H53 3.7373 3_556 no
Ho1 H74 3.62(7) 3_657 no
Ho1 H75 3.88(5) 3_657 no
Ho1 H85 3.87(6) 3_556 no
O1 O7 2.940(6) 3_657 no
O2 O9 2.994(8) 1_455 no
O3 O7 2.771(7) 3_657 no
O4 C13 3.388(9) . no
O4 O9 2.760(8) 1_455 no
O6 O8 2.841(6) 3_556 no
O7 O1 2.940(6) 3_657 no
O7 Ho1 4.178(5) 3_657 no
O7 O3 2.771(7) 3_657 no
O8 O6 2.841(6) 3_556 no
O8 O9 2.759(9) . no
O8 C15 3.299(10) 3_556 no
O9 O8 2.759(9) . no
O9 O9 2.785(8) 3_656 no
O9 O4 2.760(8) 1_655 no
O9 Ho1 4.214(6) 1_655 no
O9 O2 2.994(8) 1_655 no
O1 H74 2.77(6) 3_657 no
O1 H75 2.29(6) 3_657 no
O2 H96 2.42(15) 1_455 no
O2 H95 2.39(16) 1_455 no
O3 H74 2.00(6) 3_657 no
O3 H75 2.90(5) 3_657 no
O4 H95 2.86(16) 1_455 no
O4 H94 2.01(9) 1_455 no
O4 H96 2.83(13) 1_455 no
O5 H102 2.8911 1_655 no
O6 H53 2.7862 3_556 no
O6 H85 2.06(6) 3_556 no
O7 H102 2.7375 1_655 no
O8 H53 2.7966 3_556 no
O9 H63 2.6737 3_657 no
O9 H84 1.98(7) . no
O9 H95 2.35(15) 3_656 no
O9 H96 2.88(18) 3_656 no
C3 C15 3.593(11) 3_556 no
C5 C14 3.557(12) 3_556 no
C9 C12 3.536(12) . no
C9 C14 3.600(10) . no
C9 C13 3.526(10) . no
C12 C9 3.536(12) . no
C13 C9 3.526(10) . no
C13 O4 3.388(9) . no
C14 C9 3.600(10) . no
C14 C5 3.557(12) 3_556 no
C15 C3 3.593(11) 3_556 no
C15 O8 3.299(10) 3_556 no
C1 H113 3.0286 3_657 no
C1 H75 2.99(5) 3_657 no
C2 H75 3.03(5) 3_657 no
C2 H62 2.9975 3_657 no
C2 H153 3.0520 3_556 no
C3 H111 3.0176 2_546 no
C3 H153 2.7262 3_556 no
C4 H96 3.04(13) 1_455 no
C6 H74 2.86(6) 3_657 no
C6 H11 3.0277 3_657 no
C6 H96 2.94(14) 3_657 no
C7 H74 2.79(6) 3_657 no
C7 H11 2.9635 3_657 no
C9 H94 2.73(9) 1_455 no
C10 H94 2.82(9) 1_455 no
C10 H13 3.0165 3_557 no
C11 H61 3.0130 4_554 no
C14 H85 2.78(6) 3_556 no
C14 H53 3.0890 3_556 no
C15 H51 3.0501 3_456 no
C15 H85 2.83(7) 3_556 no
H11 C6 3.0277 3_657 no
H11 H113 2.5925 3_657 no
H11 C7 2.9635 3_657 no
H11 H62 2.5461 3_657 no
H12 H31 2.3049 . no
H13 H101 2.5453 3_557 no
H13 C10 3.0165 3_557 no
H31 H111 2.5811 2_546 no
H31 H12 2.3049 . no
H31 H52 2.2666 . no
H51 C15 3.0501 3_456 no
H51 H152 2.2870 3_456 no
H52 H31 2.2666 . no
H53 O6 2.7862 3_556 no
H53 Ho1 3.7373 3_556 no
H53 O8 2.7966 3_556 no
H53 C14 3.0890 3_556 no
H61 H81 2.3357 . no
H61 H111 2.3424 4_555 no
H61 C11 3.0130 4_555 no
H62 C2 2.9975 3_657 no
H62 H11 2.5461 3_657 no
H62 H74 2.4668 3_657 no
H63 O9 2.6737 3_657 no
H63 H96 2.0884 3_657 no
H74 O3 2.00(6) 3_657 no
H74 C6 2.86(6) 3_657 no
H74 C7 2.79(6) 3_657 no
H74 H62 2.4668 3_657 no
H74 O1 2.77(6) 3_657 no
H74 Ho1 3.62(7) 3_657 no
H75 Ho1 3.88(5) 3_657 no
H75 H102 2.5795 1_655 no
H75 O1 2.29(6) 3_657 no
H75 O3 2.90(5) 3_657 no
H75 C1 2.99(5) 3_657 no
H75 C2 3.03(5) 3_657 no
H81 H61 2.3357 . no
H81 H101 2.3616 . no
H84 O9 1.98(7) . no
H84 H96 2.31(17) . no
H84 H95 2.60(17) . no
H84 H94 2.50(12) . no
H85 O6 2.06(6) 3_556 no
H85 C14 2.78(6) 3_556 no
H85 Ho1 3.87(6) 3_556 no
H85 C15 2.83(7) 3_556 no
H94 Ho1 3.70(10) 1_655 no
H94 H84 2.50(12) . no
H94 C10 2.82(9) 1_655 no
H94 O4 2.01(9) 1_655 no
H94 C9 2.73(9) 1_655 no
H95 O2 2.39(16) 1_655 no
H95 Ho1 3.87(16) 1_655 no
H95 O9 2.35(15) 3_656 no
H95 O4 2.86(16) 1_655 no
H95 H84 2.60(17) . no
H96 C4 3.04(13) 1_655 no
H96 Ho1 3.93(16) 1_655 no
H96 O2 2.42(15) 1_655 no
H96 O4 2.83(13) 1_655 no
H96 C6 2.94(14) 3_657 no
H96 H84 2.31(17) . no
H96 O9 2.88(18) 3_656 no
H96 H63 2.0884 3_657 no
H101 H81 2.3616 . no
H101 H13 2.5453 3_557 no
H102 H75 2.5795 1_455 no
H102 O5 2.8911 1_455 no
H102 O7 2.7375 1_455 no
H111 H131 2.2733 . no
H111 C3 3.0176 2_556 no
H111 H31 2.5811 2_556 no
H111 H61 2.3424 4_554 no
H113 H11 2.5925 3_657 no
H113 C1 3.0286 3_657 no
H131 H151 2.2722 . no
H131 H111 2.2733 . no
H151 H131 2.2722 . no
H152 H51 2.2870 3_456 no
H153 C3 2.7262 3_556 no
H153 C2 3.0520 3_556 no

loop_
_geom_hbond_atom_site_label_D
_geom_hbond_atom_site_label_H
_geom_hbond_atom_site_label_A
_geom_hbond_site_symmetry_A
_geom_hbond_distance_DH
_geom_hbond_distance_HA
_geom_hbond_distance_DA
_geom_hbond_angle_DHA
_geom_hbond_publ_flag
O7 H74 O3 3_657 .78(6) 2.00(6) 2.771(7) 168(6) yes
O7 H75 O1 3_657 .79(5) 2.29(6) 2.940(6) 140(5) yes
O8 H84 O9 . .78(7) 1.98(7) 2.759(9) 177(7) yes
O8 H85 O6 3_556 .79(6) 2.06(6) 2.841(6) 174(8) yes
O9 H94 O4 1_655 .79(9) 2.01(9) 2.760(8) 159(9) yes
O9 H95 O2 1_655 .79(16) 2.39(16) 2.994(8) 134(14) yes
O9 H95 O9 3_656 .79(16) 2.35(15) 2.785(8) 115(13) yes
O9 H96 O2 1_655 .78(10) 2.42(15) 2.994(8) 131(12) yes

loop_
_geom_torsion_atom_site_label_1
_geom_torsion_atom_site_label_2
_geom_torsion_atom_site_label_3
_geom_torsion_atom_site_label_4
_geom_torsion
_geom_torsion_publ_flag
O2 Ho1 O1 C2 24.1(7) no
O3 Ho1 O1 C2 155.9(7) no
O4 Ho1 O1 C2 94.4(7) no
O5 Ho1 O1 C2 -150.9(6) no
O6 Ho1 O1 C2 1.8(9) no
O7 Ho1 O1 C2 -127.0(7) no
O8 Ho1 O1 C2 -54.8(7) no
O1 Ho1 O2 C4 -26.1(6) no
O3 Ho1 O2 C4 -86.6(7) no
O4 Ho1 O2 C4 -145.9(6) no
O5 Ho1 O2 C4 147.8(6) no
O6 Ho1 O2 C4 141.0(7) no
O7 Ho1 O2 C4 15.8(7) no
O8 Ho1 O2 C4 62.0(6) no
O1 Ho1 O3 C7 -151.1(7) no
O2 Ho1 O3 C7 -92.2(7) no
O4 Ho1 O3 C7 -28.6(7) no
O5 Ho1 O3 C7 61.0(7) no
O6 Ho1 O3 C7 8.8(8) no
O7 Ho1 O3 C7 132.6(7) no
O8 Ho1 O3 C7 148.5(6) no
O1 Ho1 O4 C9 102.5(6) no
O2 Ho1 O4 C9 168.7(6) no
O3 Ho1 O4 C9 37.9(5) no
O5 Ho1 O4 C9 -41.1(6) no
O6 Ho1 O4 C9 -114.4(6) no
O7 Ho1 O4 C9 8.8(7) no
O8 Ho1 O4 C9 -139.2(5) no
O1 Ho1 O5 C12 -166.5(6) no
O2 Ho1 O5 C12 22.5(8) no
O3 Ho1 O5 C12 -113.8(7) no
O4 Ho1 O5 C12 -42.3(7) no
O6 Ho1 O5 C12 29.4(7) no
O7 Ho1 O5 C12 169.0(7) no
O8 Ho1 O5 C12 102.3(7) no
O1 Ho1 O6 C14 162.2(6) no
O2 Ho1 O6 C14 140.1(7) no
O3 Ho1 O6 C14 18.1(7) no
O4 Ho1 O6 C14 55.5(6) no
O5 Ho1 O6 C14 -36.0(6) no
O7 Ho1 O6 C14 -83.9(7) no
O8 Ho1 O6 C14 -139.0(7) no
Ho1 O1 C2 C1 165.0(5) no
Ho1 O1 C2 C3 -17.3(12) no
Ho1 O2 C4 C3 21.0(11) no
Ho1 O2 C4 C5 -160.1(5) no
Ho1 O3 C7 C6 -168.9(5) no
Ho1 O3 C7 C8 13.3(12) no
Ho1 O4 C9 C10 150.1(5) no
Ho1 O4 C9 C8 -31.8(10) no
Ho1 O5 C12 C11 163.6(6) no
Ho1 O5 C12 C13 -16.8(12) no
Ho1 O6 C14 C13 32.1(11) no
Ho1 O6 C14 C15 -149.8(5) no
C1 C2 C3 C4 175.0(8) no
O1 C2 C3 C4 -2.7(13) no
C2 C3 C4 C5 -177.7(8) no
C2 C3 C4 O2 1.2(13) no
C6 C7 C8 C9 -164.6(8) no
O3 C7 C8 C9 13.0(13) no
C7 C8 C9 C10 173.7(8) no
C7 C8 C9 O4 -4.2(12) no
O5 C12 C13 C14 -7.8(14) no
C11 C12 C13 C14 171.8(8) no
C12 C13 C14 C15 -179.6(7) no
C12 C13 C14 O6 -1.5(13) no
